data_2212627
loop_
_publ_author_name
'Ndjakou Lenta, Bruno'
'Diderot Tchamo Noungoue'
'Krishna Prasad Devkota'
'Patrice Aime Fokou'
'Silvere Ngouela '
'Etienne Tsamo '
'Norbert Sewald'

_publ_section_title
(1<i>R</i>*,5<i>R</i>*,7<i>R</i>*,8<i>S</i>*)-3-(3,4-Dihydroxybenzoyl)-4-hydroxy-8-methyl-1,5,7-tris(3-methyl-2-butenyl)-8-(4-methyl-3-pentenyl)bicyclo[3.3.1]non-3-ene-2,9-dione
_journal_coeditor_code LH2291
_journal_issue 3
_journal_name_full 'Acta Crystallographica Section E'
_journal_page_first o1282
_journal_page_last o1284
_journal_paper_doi 10.1107/S1600536807005776
_journal_volume 63
_journal_year 2007
_chemical_formula_iupac 'C38 H50 O6'
_chemical_formula_moiety 'C38 H50 O6'
_chemical_formula_sum 'C38 H50 O6'
_chemical_formula_weight 602.78
_chemical_name_common 'Guttiferone A'
_chemical_name_systematic
;
(1R,5R,7R,8S)-3-(3,4-Dihydroxybenzoyl)-4-hydroxy-8-methyl-1,5,7-tris(3-
methyl-2-butenyl)-8-(4-methyl-3-pentenyl)bicyclo[3.3.1]non-3-ene-2,9-dione
;
_space_group_IT_number 19
_symmetry_cell_setting orthorhombic
_symmetry_space_group_name_Hall 'P 2ac 2ab'
_symmetry_space_group_name_H-M 'P 21 21 21'
_atom_sites_solution_hydrogens geom
_atom_sites_solution_primary direct
_atom_sites_solution_secondary difmap
_audit_creation_method SHELXL-97
_cell_angle_alpha 90.00
_cell_angle_beta 90.00
_cell_angle_gamma 90.00
_cell_formula_units_Z 4
_cell_length_a 8.7860(10)
_cell_length_b 11.4490(10)
_cell_length_c 34.306(2)
_cell_measurement_reflns_used 4991
_cell_measurement_temperature 173(2)
_cell_measurement_theta_max 29.131
_cell_measurement_theta_min 0.998
_cell_volume 3450.9(5)
_computing_cell_refinement 'DENZO (Otwinowski & Minor, 1997)'
_computing_data_collection 'COLLECT (Nonius, 1998)'
_computing_data_reduction DENZO
_computing_molecular_graphics 'PLATON98 (Spek, 1998)'
_computing_publication_material SHELXL97
_computing_structure_refinement 'SHELXL97 (Sheldrick, 1997)'
_computing_structure_solution 'SHELXS97 (Sheldrick, 1997)'
_diffrn_ambient_temperature 173(2)
_diffrn_measured_fraction_theta_full 0.992
_diffrn_measured_fraction_theta_max 0.992
_diffrn_measurement_device_type 'Bruker--Nonius KappaCCD'
_diffrn_measurement_method \f
_diffrn_radiation_monochromator graphite
_diffrn_radiation_source 'fine-focus sealed tube'
_diffrn_radiation_type MoK\a
_diffrn_radiation_wavelength 0.71070
_diffrn_reflns_av_R_equivalents 0.0360
_diffrn_reflns_av_sigmaI/netI 0.0568
_diffrn_reflns_limit_h_max 12
_diffrn_reflns_limit_h_min -12
_diffrn_reflns_limit_k_max 15
_diffrn_reflns_limit_k_min -15
_diffrn_reflns_limit_l_max 46
_diffrn_reflns_limit_l_min -46
_diffrn_reflns_number 9050
_diffrn_reflns_theta_full 29.13
_diffrn_reflns_theta_max 29.13
_diffrn_reflns_theta_min 1.88
_exptl_absorpt_coefficient_mu 0.077
_exptl_absorpt_correction_type none
_exptl_crystal_colour colorless
_exptl_crystal_density_diffrn 1.160
_exptl_crystal_density_method 'not measured'
_exptl_crystal_description prism
_exptl_crystal_F_000 1304
_exptl_crystal_size_max 0.16
_exptl_crystal_size_mid 0.14
_exptl_crystal_size_min 0.12
_refine_diff_density_max 0.192
_refine_diff_density_min -0.184
_refine_ls_extinction_method none
_refine_ls_goodness_of_fit_ref 1.024
_refine_ls_hydrogen_treatment constr
_refine_ls_matrix_type full
_refine_ls_number_parameters 400
_refine_ls_number_reflns 5171
_refine_ls_number_restraints 0
_refine_ls_restrained_S_all 1.024
_refine_ls_R_factor_all 0.0717
_refine_ls_R_factor_gt 0.0471
_refine_ls_shift/su_max 0.001
_refine_ls_shift/su_mean 0.000
_refine_ls_structure_factor_coef Fsqd
_refine_ls_weighting_details 'calc w=1/[\s^2^(Fo^2^)+(0.0482P)^2^+0.2481P] where P=(Fo^2^+2Fc^2^)/3'
_refine_ls_weighting_scheme calc
_refine_ls_wR_factor_gt 0.0968
_refine_ls_wR_factor_ref 0.1052
_reflns_number_gt 3899
_reflns_number_total 5171
_reflns_threshold_expression I>2\s(I)
_cod_data_source_file lh2291.cif
_cod_data_source_block I
_cod_database_code 2212627
_cod_database_fobs_code 2212627

loop_
_symmetry_equiv_pos_as_xyz
'x, y, z'
'-x+1/2, -y, z+1/2'
'x+1/2, -y+1/2, -z'
'-x, y+1/2, -z+1/2'

loop_
_atom_site_type_symbol
_atom_site_label
_atom_site_fract_x
_atom_site_fract_y
_atom_site_fract_z
_atom_site_U_iso_or_equiv
_atom_site_adp_type
_atom_site_calc_flag
_atom_site_refinement_flags
_atom_site_occupancy
O O1A 0.67799(18) -0.21629(16) -0.07016(4) 0.0375(4) Uani d . 1
H H1O 0.7458 -0.2652 -0.0757 0.056 Uiso calc R 1
O O2 0.5018(2) -0.03885(17) -0.04626(4) 0.0466(5) Uani d . 1
H H2O 0.5171 -0.0656 -0.0687 0.070 Uiso calc R 1
O O3A 0.86545(17) -0.06552(16) 0.09727(4) 0.0375(4) Uani d . 1
H H3O 0.8665 -0.0425 0.1205 0.056 Uiso calc R 1
O O4 0.40429(17) -0.11708(13) 0.07929(4) 0.0299(3) Uani d . 1
O O5 0.34069(17) 0.21458(13) 0.15260(4) 0.0325(4) Uani d . 1
O O6 0.78963(16) 0.01873(14) 0.15805(4) 0.0299(3) Uani d . 1
C C1 0.8115(3) -0.1848(2) 0.03061(6) 0.0334(5) Uani d . 1
H H1 0.8856 -0.2158 0.0479 0.040 Uiso calc . 1
C C2 0.8022(3) -0.2267(2) -0.00734(6) 0.0355(5) Uani d . 1
H H2 0.8678 -0.2876 -0.0158 0.043 Uiso calc . 1
C C3 0.6972(3) -0.17935(19) -0.03258(6) 0.0290(5) Uani d . 1
C C4 0.6032(3) -0.0881(2) -0.02065(6) 0.0304(5) Uani d . 1
C C5 0.6089(3) -0.04798(19) 0.01720(6) 0.0293(5) Uani d . 1
H H5 0.5428 0.0128 0.0255 0.035 Uiso calc . 1
C C6 0.7129(2) -0.09752(19) 0.04335(6) 0.0268(4) Uani d . 1
C C7 0.7288(2) -0.05943(19) 0.08380(6) 0.0271(5) Uani d . 1
C C8 0.6099(2) -0.01620(17) 0.10850(5) 0.0226(4) Uani d . 1
C C9 0.4490(2) -0.04212(18) 0.10227(5) 0.0236(4) Uani d . 1
C C10 0.3308(2) 0.01980(18) 0.12740(5) 0.0236(4) Uani d . 1
C C11 0.3997(2) 0.11934(18) 0.15022(5) 0.0241(4) Uani d . 1
C C12 0.5401(2) 0.08585(18) 0.17339(5) 0.0237(4) Uani d . 1
C C13 0.6530(2) 0.02649(18) 0.14614(5) 0.0242(4) Uani d . 1
C C14 0.1972(2) 0.0602(2) 0.10136(6) 0.0307(5) Uani d . 1
H H14A 0.1484 -0.0093 0.0896 0.037 Uiso calc . 1
H H14B 0.1204 0.0996 0.1179 0.037 Uiso calc . 1
C C15 0.2445(3) 0.1424(2) 0.06917(7) 0.0386(6) Uani d . 1
H H15 0.2975 0.2108 0.0770 0.046 Uiso calc . 1
C C16 0.2207(3) 0.1299(2) 0.03130(7) 0.0438(6) Uani d . 1
C C17 0.2746(4) 0.2221(3) 0.00251(9) 0.0731(10) Uani d . 1
H H17A 0.3229 0.2864 0.0167 0.110 Uiso calc . 1
H H17B 0.1873 0.2519 -0.0122 0.110 Uiso calc . 1
H H17C 0.3483 0.1873 -0.0155 0.110 Uiso calc . 1
C C18 0.1421(4) 0.0284(3) 0.01271(8) 0.0608(8) Uani d . 1
H H18A 0.1231 -0.0320 0.0324 0.091 Uiso calc . 1
H H18B 0.2067 -0.0037 -0.0080 0.091 Uiso calc . 1
H H18C 0.0452 0.0543 0.0016 0.091 Uiso calc . 1
C C19 0.6197(3) 0.19799(19) 0.18872(6) 0.0284(5) Uani d . 1
H H19A 0.5452 0.2453 0.2036 0.034 Uiso calc . 1
H H19B 0.7026 0.1756 0.2068 0.034 Uiso calc . 1
C C20 0.6844(3) 0.27072(19) 0.15624(6) 0.0304(5) Uani d . 1
H H20 0.6140 0.2953 0.1369 0.036 Uiso calc . 1
C C21 0.8268(3) 0.30484(19) 0.15114(7) 0.0337(5) Uani d . 1
C C22 0.9540(3) 0.2781(3) 0.17891(8) 0.0461(7) Uani d . 1
H H22A 0.9572 0.3379 0.1993 0.069 Uiso calc . 1
H H22B 1.0509 0.2777 0.1648 0.069 Uiso calc . 1
H H22C 0.9370 0.2014 0.1908 0.069 Uiso calc . 1
C C23 0.8743(3) 0.3757(2) 0.11631(7) 0.0512(7) Uani d . 1
H H23A 0.7903 0.3787 0.0975 0.077 Uiso calc . 1
H H23B 0.9633 0.3395 0.1041 0.077 Uiso calc . 1
H H23C 0.9001 0.4552 0.1246 0.077 Uiso calc . 1
C C24 0.2731(2) -0.06685(18) 0.15917(6) 0.0252(4) Uani d . 1
H H24A 0.1885 -0.0293 0.1735 0.030 Uiso calc . 1
H H24B 0.2314 -0.1368 0.1460 0.030 Uiso calc . 1
C C25 0.3940(3) -0.10702(18) 0.18896(5) 0.0258(4) Uani d . 1
H H25 0.3340 -0.1402 0.2111 0.031 Uiso calc . 1
C C26 0.4825(2) -0.00143(18) 0.20710(5) 0.0249(4) Uani d . 1
C C27 0.4929(2) -0.20993(18) 0.17429(6) 0.0275(5) Uani d . 1
H H27A 0.5497 -0.1848 0.1508 0.033 Uiso calc . 1
H H27B 0.5681 -0.2305 0.1946 0.033 Uiso calc . 1
C C28 0.4004(3) -0.3162(2) 0.16449(7) 0.0357(5) Uani d . 1
H H28 0.3182 -0.3329 0.1816 0.043 Uiso calc . 1
C C29 0.4191(3) -0.3898(2) 0.13499(7) 0.0415(6) Uani d . 1
C C30 0.5374(3) -0.3773(2) 0.10369(8) 0.0522(7) Uani d . 1
H H30A 0.5846 -0.3000 0.1055 0.078 Uiso calc . 1
H H30B 0.4894 -0.3862 0.0781 0.078 Uiso calc . 1
H H30C 0.6154 -0.4377 0.1070 0.078 Uiso calc . 1
C C31 0.3210(4) -0.4970(2) 0.13093(10) 0.0644(9) Uani d . 1
H H31A 0.2451 -0.4982 0.1519 0.097 Uiso calc . 1
H H31B 0.3848 -0.5670 0.1327 0.097 Uiso calc . 1
H H31C 0.2692 -0.4955 0.1056 0.097 Uiso calc . 1
C C32 0.6170(3) -0.0437(2) 0.23204(6) 0.0318(5) Uani d . 1
H H32A 0.6614 0.0227 0.2460 0.048 Uiso calc . 1
H H32B 0.6944 -0.0790 0.2151 0.048 Uiso calc . 1
H H32C 0.5811 -0.1019 0.2509 0.048 Uiso calc . 1
C C33 0.3751(3) 0.06942(19) 0.23428(5) 0.0297(5) Uani d . 1
H H33A 0.4368 0.1281 0.2484 0.036 Uiso calc . 1
H H33B 0.3014 0.1124 0.2178 0.036 Uiso calc . 1
C C34 0.2854(3) -0.0028(2) 0.26450(6) 0.0343(5) Uani d . 1
H H34A 0.1970 -0.0402 0.2516 0.041 Uiso calc . 1
H H34B 0.3515 -0.0654 0.2750 0.041 Uiso calc . 1
C C35 0.2300(3) 0.0736(2) 0.29769(6) 0.0317(5) Uani d . 1
H H35 0.2998 0.0862 0.3184 0.038 Uiso calc . 1
C C36 0.0972(3) 0.1241(2) 0.30112(6) 0.0397(6) Uani d . 1
C C37 0.0612(3) 0.2007(3) 0.33590(8) 0.0531(7) Uani d . 1
H H37A 0.1488 0.2021 0.3536 0.080 Uiso calc . 1
H H37B -0.0276 0.1694 0.3496 0.080 Uiso calc . 1
H H37C 0.0392 0.2802 0.3270 0.080 Uiso calc . 1
C C38 -0.0300(4) 0.1075(4) 0.27284(9) 0.0936(15) Uani d . 1
H H38A 0.0097 0.0732 0.2487 0.140 Uiso calc . 1
H H38B -0.0768 0.1832 0.2671 0.140 Uiso calc . 1
H H38C -0.1064 0.0552 0.2842 0.140 Uiso calc . 1

loop_
_atom_site_aniso_label
_atom_site_aniso_U_11
_atom_site_aniso_U_22
_atom_site_aniso_U_33
_atom_site_aniso_U_12
_atom_site_aniso_U_13
_atom_site_aniso_U_23
O1A 0.0370(9) 0.0493(11) 0.0263(8) 0.0056(9) 0.0026(7) -0.0089(7)
O2 0.0570(11) 0.0550(11) 0.0279(8) 0.0199(10) -0.0025(8) 0.0025(8)
O3A 0.0245(8) 0.0554(11) 0.0327(8) 0.0025(8) -0.0001(6) -0.0161(8)
O4 0.0273(8) 0.0326(8) 0.0298(7) -0.0031(7) -0.0018(6) -0.0094(7)
O5 0.0326(8) 0.0234(8) 0.0417(8) 0.0032(7) 0.0049(7) -0.0040(6)
O6 0.0221(7) 0.0372(9) 0.0303(7) -0.0015(7) -0.0029(6) -0.0067(6)
C1 0.0299(12) 0.0387(13) 0.0315(11) 0.0088(11) -0.0022(10) -0.0055(10)
C2 0.0343(13) 0.0395(13) 0.0325(12) 0.0104(11) 0.0026(10) -0.0092(10)
C3 0.0306(12) 0.0337(12) 0.0227(10) -0.0011(10) 0.0054(9) -0.0036(8)
C4 0.0314(12) 0.0331(12) 0.0266(10) 0.0015(11) 0.0034(9) 0.0035(9)
C5 0.0287(11) 0.0288(11) 0.0304(11) 0.0045(10) 0.0074(9) -0.0004(9)
C6 0.0257(11) 0.0299(11) 0.0248(10) -0.0006(10) 0.0043(8) -0.0032(8)
C7 0.0235(10) 0.0261(11) 0.0317(11) -0.0021(9) 0.0026(9) -0.0033(9)
C8 0.0230(10) 0.0216(10) 0.0232(9) -0.0010(9) 0.0022(8) -0.0020(8)
C9 0.0252(10) 0.0244(11) 0.0214(10) 0.0017(9) -0.0010(8) -0.0003(8)
C10 0.0209(10) 0.0226(10) 0.0274(10) 0.0001(9) 0.0015(8) -0.0021(8)
C11 0.0245(10) 0.0223(10) 0.0253(10) -0.0036(9) 0.0078(8) -0.0014(8)
C12 0.0250(10) 0.0226(10) 0.0237(10) -0.0036(9) 0.0035(8) -0.0038(8)
C13 0.0232(10) 0.0221(10) 0.0272(10) -0.0024(9) 0.0016(8) -0.0011(8)
C14 0.0243(11) 0.0324(12) 0.0353(11) 0.0017(10) -0.0007(9) -0.0048(9)
C15 0.0361(14) 0.0338(13) 0.0459(14) 0.0008(11) -0.0068(11) 0.0054(10)
C16 0.0419(14) 0.0453(15) 0.0443(15) 0.0114(13) -0.0047(12) 0.0089(11)
C17 0.087(3) 0.075(2) 0.0572(18) 0.004(2) -0.0079(18) 0.0304(17)
C18 0.073(2) 0.065(2) 0.0444(15) 0.0071(19) -0.0131(14) -0.0030(14)
C19 0.0330(12) 0.0256(11) 0.0268(10) -0.0078(10) 0.0042(9) -0.0057(8)
C20 0.0392(13) 0.0240(10) 0.0281(11) -0.0052(10) 0.0039(10) -0.0043(9)
C21 0.0370(13) 0.0261(11) 0.0379(12) -0.0053(10) 0.0102(10) -0.0056(9)
C22 0.0340(14) 0.0518(16) 0.0526(15) -0.0091(13) 0.0063(12) -0.0060(13)
C23 0.0592(18) 0.0435(15) 0.0509(15) -0.0131(15) 0.0226(14) 0.0023(12)
C24 0.0227(10) 0.0231(10) 0.0298(10) -0.0022(9) 0.0042(8) -0.0029(8)
C25 0.0275(11) 0.0240(10) 0.0260(10) -0.0042(10) 0.0042(9) -0.0011(8)
C26 0.0267(11) 0.0248(11) 0.0232(10) -0.0027(9) 0.0041(8) 0.0010(8)
C27 0.0274(11) 0.0209(10) 0.0342(11) -0.0007(9) 0.0004(9) -0.0024(8)
C28 0.0347(13) 0.0229(11) 0.0494(14) -0.0013(11) -0.0004(11) 0.0024(10)
C29 0.0426(14) 0.0241(12) 0.0577(15) 0.0052(11) -0.0183(12) -0.0060(11)
C30 0.0623(18) 0.0447(16) 0.0498(15) 0.0187(15) -0.0088(14) -0.0174(12)
C31 0.070(2) 0.0266(14) 0.097(2) -0.0005(15) -0.0272(18) -0.0134(13)
C32 0.0347(12) 0.0319(12) 0.0288(11) -0.0053(11) -0.0017(9) 0.0001(9)
C33 0.0375(12) 0.0268(11) 0.0248(10) -0.0047(10) 0.0086(9) -0.0036(8)
C34 0.0401(13) 0.0310(12) 0.0317(11) -0.0032(11) 0.0122(10) -0.0006(9)
C35 0.0317(12) 0.0353(13) 0.0280(11) -0.0031(11) 0.0060(9) -0.0007(9)
C36 0.0395(14) 0.0472(15) 0.0324(12) 0.0053(13) 0.0055(10) 0.0033(11)
C37 0.0536(17) 0.0486(17) 0.0572(16) 0.0095(15) 0.0181(14) -0.0078(13)
C38 0.070(2) 0.158(4) 0.0526(18) 0.051(3) -0.0222(17) -0.018(2)

loop_
_atom_type_symbol
_atom_type_description
_atom_type_scat_dispersion_real
_atom_type_scat_dispersion_imag
_atom_type_scat_source
C C 0.0033 0.0016 'International Tables Vol C Tables 4.2.6.8 and 6.1.1.4'
H H 0.0000 0.0000 'International Tables Vol C Tables 4.2.6.8 and 6.1.1.4'
O O 0.0106 0.0060 'International Tables Vol C Tables 4.2.6.8 and 6.1.1.4'

loop_
_geom_angle_atom_site_label_1
_geom_angle_atom_site_label_2
_geom_angle_atom_site_label_3
_geom_angle
_geom_angle_publ_flag
C3 O1A H1O 109.5 ?
C4 O2 H2O 109.5 ?
C7 O3A H3O 109.5 ?
C2 C1 C6 120.3(2) ?
C2 C1 H1 119.8 ?
C6 C1 H1 119.8 ?
C3 C2 C1 119.5(2) ?
C3 C2 H2 120.2 ?
C1 C2 H2 120.2 ?
O1A C3 C2 123.7(2) ?
O1A C3 C4 115.8(2) ?
C2 C3 C4 120.5(2) ?
O2 C4 C5 119.3(2) ?
O2 C4 C3 120.34(19) ?
C5 C4 C3 120.3(2) ?
C4 C5 C6 119.5(2) ?
C4 C5 H5 120.3 ?
C6 C5 H5 120.3 ?
C1 C6 C5 119.70(18) ?
C1 C6 C7 116.9(2) ?
C5 C6 C7 123.4(2) ?
O3A C7 C8 119.07(18) ?
O3A C7 C6 114.42(19) ?
C8 C7 C6 126.50(19) ?
C13 C8 C7 117.27(18) ?
C13 C8 C9 117.24(18) ?
C7 C8 C9 123.29(18) y
O4 C9 C8 123.01(18) ?
O4 C9 C10 118.00(18) ?
C8 C9 C10 118.83(17) ?
C11 C10 C9 111.78(17) y
C11 C10 C14 112.22(18) ?
C9 C10 C14 109.25(15) ?
C11 C10 C24 104.38(15) y
C9 C10 C24 108.72(16) y
C14 C10 C24 110.35(17) ?
O5 C11 C10 122.92(19) ?
O5 C11 C12 122.74(19) ?
C10 C11 C12 114.03(18) ?
C11 C12 C13 108.73(15) y
C11 C12 C19 109.54(18) ?
C13 C12 C19 106.48(17) y
C11 C12 C26 106.10(16) ?
C13 C12 C26 111.64(17) ?
C19 C12 C26 114.27(16) ?
O6 C13 C8 121.07(19) ?
O6 C13 C12 116.68(17) ?
C8 C13 C12 122.23(18) ?
C15 C14 C10 113.59(18) ?
C15 C14 H14A 108.8 ?
C10 C14 H14A 108.8 ?
C15 C14 H14B 108.8 ?
C10 C14 H14B 108.8 ?
H14A C14 H14B 107.7 ?
C16 C15 C14 127.4(2) ?
C16 C15 H15 116.3 ?
C14 C15 H15 116.3 ?
C15 C16 C18 125.2(3) ?
C15 C16 C17 120.9(3) ?
C18 C16 C17 114.0(2) ?
C16 C17 H17A 109.5 ?
C16 C17 H17B 109.5 ?
H17A C17 H17B 109.5 ?
C16 C17 H17C 109.5 ?
H17A C17 H17C 109.5 ?
H17B C17 H17C 109.5 ?
C16 C18 H18A 109.5 ?
C16 C18 H18B 109.5 ?
H18A C18 H18B 109.5 ?
C16 C18 H18C 109.5 ?
H18A C18 H18C 109.5 ?
H18B C18 H18C 109.5 ?
C20 C19 C12 112.16(16) ?
C20 C19 H19A 109.2 ?
C12 C19 H19A 109.2 ?
C20 C19 H19B 109.2 ?
C12 C19 H19B 109.2 ?
H19A C19 H19B 107.9 ?
C21 C20 C19 128.3(2) ?
C21 C20 H20 115.8 ?
C19 C20 H20 115.8 ?
C20 C21 C22 124.1(2) ?
C20 C21 C23 121.8(2) ?
C22 C21 C23 114.1(2) ?
C21 C22 H22A 109.5 ?
C21 C22 H22B 109.5 ?
H22A C22 H22B 109.5 ?
C21 C22 H22C 109.5 ?
H22A C22 H22C 109.5 ?
H22B C22 H22C 109.5 ?
C21 C23 H23A 109.5 ?
C21 C23 H23B 109.5 ?
H23A C23 H23B 109.5 ?
C21 C23 H23C 109.5 ?
H23A C23 H23C 109.5 ?
H23B C23 H23C 109.5 ?
C25 C24 C10 115.40(17) ?
C25 C24 H24A 108.4 ?
C10 C24 H24A 108.4 ?
C25 C24 H24B 108.4 ?
C10 C24 H24B 108.4 ?
H24A C24 H24B 107.5 ?
C24 C25 C27 113.43(17) ?
C24 C25 C26 112.00(17) ?
C27 C25 C26 115.97(18) ?
C24 C25 H25 104.7 ?
C27 C25 H25 104.7 ?
C26 C25 H25 104.7 ?
C32 C26 C33 107.30(16) ?
C32 C26 C25 111.07(17) ?
C33 C26 C25 109.86(17) ?
C32 C26 C12 110.70(17) ?
C33 C26 C12 107.32(16) ?
C25 C26 C12 110.47(15) ?
C28 C27 C25 112.70(18) ?
C28 C27 H27A 109.1 ?
C25 C27 H27A 109.1 ?
C28 C27 H27B 109.1 ?
C25 C27 H27B 109.1 ?
H27A C27 H27B 107.8 ?
C29 C28 C27 128.2(2) ?
C29 C28 H28 115.9 ?
C27 C28 H28 115.9 ?
C28 C29 C30 124.8(2) ?
C28 C29 C31 121.1(3) ?
C30 C29 C31 114.1(2) ?
C29 C30 H30A 109.5 ?
C29 C30 H30B 109.5 ?
H30A C30 H30B 109.5 ?
C29 C30 H30C 109.5 ?
H30A C30 H30C 109.5 ?
H30B C30 H30C 109.5 ?
C29 C31 H31A 109.5 ?
C29 C31 H31B 109.5 ?
H31A C31 H31B 109.5 ?
C29 C31 H31C 109.5 ?
H31A C31 H31C 109.5 ?
H31B C31 H31C 109.5 ?
C26 C32 H32A 109.5 ?
C26 C32 H32B 109.5 ?
H32A C32 H32B 109.5 ?
C26 C32 H32C 109.5 ?
H32A C32 H32C 109.5 ?
H32B C32 H32C 109.5 ?
C34 C33 C26 115.68(18) ?
C34 C33 H33A 108.4 ?
C26 C33 H33A 108.4 ?
C34 C33 H33B 108.4 ?
C26 C33 H33B 108.4 ?
H33A C33 H33B 107.4 ?
C35 C34 C33 111.06(19) ?
C35 C34 H34A 109.4 ?
C33 C34 H34A 109.4 ?
C35 C34 H34B 109.4 ?
C33 C34 H34B 109.4 ?
H34A C34 H34B 108.0 ?
C36 C35 C34 127.6(2) ?
C36 C35 H35 116.2 ?
C34 C35 H35 116.2 ?
C35 C36 C38 123.6(2) ?
C35 C36 C37 120.9(2) ?
C38 C36 C37 115.5(2) ?
C36 C37 H37A 109.5 ?
C36 C37 H37B 109.5 ?
H37A C37 H37B 109.5 ?
C36 C37 H37C 109.5 ?
H37A C37 H37C 109.5 ?
H37B C37 H37C 109.5 ?
C36 C38 H38A 109.5 ?
C36 C38 H38B 109.5 ?
H38A C38 H38B 109.5 ?
C36 C38 H38C 109.5 ?
H38A C38 H38C 109.5 ?
H38B C38 H38C 109.5 ?

loop_
_geom_bond_atom_site_label_1
_geom_bond_atom_site_label_2
_geom_bond_distance
_geom_bond_publ_flag
O1A C3 1.367(2) ?
O1A H1O 0.8400 ?
O2 C4 1.373(3) ?
O2 H2O 0.8400 ?
O3A C7 1.289(3) y
O3A H3O 0.8400 ?
O4 C9 1.230(2) y
O5 C11 1.210(3) y
O6 C13 1.271(2) y
C1 C2 1.390(3) ?
C1 C6 1.393(3) y
C1 H1 0.9500 ?
C2 C3 1.377(3) ?
C2 H2 0.9500 ?
C3 C4 1.393(3) ?
C4 C5 1.378(3) ?
C5 C6 1.400(3) ?
C5 H5 0.9500 ?
C6 C7 1.461(3) y
C7 C8 1.433(3) y
C8 C13 1.432(3) y
C8 C9 1.460(3) y
C9 C10 1.524(3) y
C10 C11 1.510(3) y
C10 C14 1.546(3) ?
C10 C24 1.558(3) y
C11 C12 1.517(3) y
C12 C13 1.523(3) ?
C12 C19 1.554(3) ?
C12 C26 1.610(3) ?
C14 C15 1.509(3) ?
C14 H14A 0.9900 ?
C14 H14B 0.9900 ?
C15 C16 1.324(3) y
C15 H15 0.9500 ?
C16 C18 1.494(4) ?
C16 C17 1.521(4) ?
C17 H17A 0.9800 ?
C17 H17B 0.9800 ?
C17 H17C 0.9800 ?
C18 H18A 0.9800 ?
C18 H18B 0.9800 ?
C18 H18C 0.9800 ?
C19 C20 1.503(3) ?
C19 H19A 0.9900 ?
C19 H19B 0.9900 ?
C20 C21 1.322(3) y
C20 H20 0.9500 ?
C21 C22 1.500(4) ?
C21 C23 1.504(3) ?
C22 H22A 0.9800 ?
C22 H22B 0.9800 ?
C22 H22C 0.9800 ?
C23 H23A 0.9800 ?
C23 H23B 0.9800 ?
C23 H23C 0.9800 ?
C24 C25 1.544(3) ?
C24 H24A 0.9900 ?
C24 H24B 0.9900 ?
C25 C27 1.548(3) ?
C25 C26 1.566(3) ?
C25 H25 1.0000 ?
C26 C32 1.538(3) ?
C26 C33 1.555(3) ?
C27 C28 1.501(3) ?
C27 H27A 0.9900 ?
C27 H27B 0.9900 ?
C28 C29 1.327(3) y
C28 H28 0.9500 ?
C29 C30 1.501(4) ?
C29 C31 1.506(4) ?
C30 H30A 0.9800 ?
C30 H30B 0.9800 ?
C30 H30C 0.9800 ?
C31 H31A 0.9800 ?
C31 H31B 0.9800 ?
C31 H31C 0.9800 ?
C32 H32A 0.9800 ?
C32 H32B 0.9800 ?
C32 H32C 0.9800 ?
C33 C34 1.543(3) y
C33 H33A 0.9900 ?
C33 H33B 0.9900 ?
C34 C35 1.516(3) ?
C34 H34A 0.9900 ?
C34 H34B 0.9900 ?
C35 C36 1.307(4) y
C35 H35 0.9500 ?
C36 C38 1.492(4) ?
C36 C37 1.514(4) ?
C37 H37A 0.9800 ?
C37 H37B 0.9800 ?
C37 H37C 0.9800 ?
C38 H38A 0.9800 ?
C38 H38B 0.9800 ?
C38 H38C 0.9800 ?

loop_
_geom_hbond_atom_site_label_D
_geom_hbond_atom_site_label_H
_geom_hbond_atom_site_label_A
_geom_hbond_site_symmetry_A
_geom_hbond_distance_DH
_geom_hbond_distance_HA
_geom_hbond_distance_DA
_geom_hbond_angle_DHA
O1A H1O O4 3_545 0.84 1.94 2.7732(19) 171
O3A H3O O6 1_555 0.84 1.62 2.3934(18) 153

loop_
_geom_torsion_atom_site_label_1
_geom_torsion_atom_site_label_2
_geom_torsion_atom_site_label_3
_geom_torsion_atom_site_label_4
_geom_torsion
_geom_torsion_publ_flag
C6 C1 C2 C3 1.6(4) ?
C1 C2 C3 O1A -178.8(2) ?
C1 C2 C3 C4 1.6(4) ?
O1A C3 C4 O2 -1.6(3) ?
C2 C3 C4 O2 178.1(2) ?
O1A C3 C4 C5 177.1(2) ?
C2 C3 C4 C5 -3.2(3) ?
O2 C4 C5 C6 -179.6(2) ?
C3 C4 C5 C6 1.7(3) ?
C2 C1 C6 C5 -3.1(3) ?
C2 C1 C6 C7 179.2(2) ?
C4 C5 C6 C1 1.5(3) ?
C4 C5 C6 C7 179.0(2) ?
C1 C6 C7 O3A 31.4(3) ?
C5 C6 C7 O3A -146.2(2) ?
C1 C6 C7 C8 -149.5(2) ?
C5 C6 C7 C8 32.9(3) ?
O3A C7 C8 C13 4.7(3) ?
C6 C7 C8 C13 -174.4(2) ?
O3A C7 C8 C9 -157.9(2) y
C6 C7 C8 C9 23.0(3) y
C13 C8 C9 O4 -150.92(19) ?
C7 C8 C9 O4 11.7(3) ?
C13 C8 C9 C10 24.5(3) ?
C7 C8 C9 C10 -172.91(19) ?
O4 C9 C10 C11 -172.73(17) y
C8 C9 C10 C11 11.7(3) ?
O4 C9 C10 C14 -47.9(2) ?
C8 C9 C10 C14 136.48(19) y
O4 C9 C10 C24 72.6(2) ?
C8 C9 C10 C24 -103.0(2) ?
C9 C10 C11 O5 134.6(2) ?
C14 C10 C11 O5 11.4(3) ?
C24 C10 C11 O5 -108.1(2) ?
C9 C10 C11 C12 -51.6(2) y
C14 C10 C11 C12 -174.77(16) ?
C24 C10 C11 C12 65.7(2) ?
O5 C11 C12 C13 -133.6(2) ?
C10 C11 C12 C13 52.6(2) ?
O5 C11 C12 C19 -17.6(3) ?
C10 C11 C12 C19 168.63(15) ?
O5 C11 C12 C26 106.2(2) ?
C10 C11 C12 C26 -67.6(2) ?
C7 C8 C13 O6 -4.7(3) y
C9 C8 C13 O6 158.98(19) ?
C7 C8 C13 C12 173.66(19) ?
C9 C8 C13 C12 -22.6(3) ?
C11 C12 C13 O6 163.19(18) ?
C19 C12 C13 O6 45.2(2) ?
C26 C12 C13 O6 -80.1(2) ?
C11 C12 C13 C8 -15.3(3) ?
C19 C12 C13 C8 -133.2(2) ?
C26 C12 C13 C8 101.4(2) ?
C11 C10 C14 C15 65.4(2) ?
C9 C10 C14 C15 -59.1(2) ?
C24 C10 C14 C15 -178.62(18) ?
C10 C14 C15 C16 124.4(3) ?
C14 C15 C16 C18 -0.9(5) ?
C14 C15 C16 C17 179.3(3) ?
C11 C12 C19 C20 -66.6(2) ?
C13 C12 C19 C20 50.8(2) ?
C26 C12 C19 C20 174.53(18) ?
C12 C19 C20 C21 -122.6(2) ?
C19 C20 C21 C22 -1.8(4) ?
C19 C20 C21 C23 178.6(2) ?
C11 C10 C24 C25 -55.1(2) ?
C9 C10 C24 C25 64.3(2) ?
C14 C10 C24 C25 -175.85(17) ?
C10 C24 C25 C27 -83.4(2) ?
C10 C24 C25 C26 50.3(2) ?
C24 C25 C26 C32 -171.79(15) ?
C27 C25 C26 C32 -39.4(2) ?
C24 C25 C26 C33 69.7(2) ?
C27 C25 C26 C33 -157.99(17) ?
C24 C25 C26 C12 -48.6(2) ?
C27 C25 C26 C12 83.8(2) ?
C11 C12 C26 C32 178.64(16) ?
C13 C12 C26 C32 60.3(2) ?
C19 C12 C26 C32 -60.6(2) ?
C11 C12 C26 C33 -64.6(2) ?
C13 C12 C26 C33 177.14(17) ?
C19 C12 C26 C33 56.2(2) ?
C11 C12 C26 C25 55.2(2) ?
C13 C12 C26 C25 -63.1(2) ?
C19 C12 C26 C25 175.99(17) ?
C24 C25 C27 C28 -59.3(2) ?
C26 C25 C27 C28 169.03(17) ?
C25 C27 C28 C29 140.8(2) ?
C27 C28 C29 C30 -2.6(4) ?
C27 C28 C29 C31 176.2(2) ?
C32 C26 C33 C34 -71.1(2) ?
C25 C26 C33 C34 49.8(2) ?
C12 C26 C33 C34 169.90(18) ?
C26 C33 C34 C35 160.03(18) ?
C33 C34 C35 C36 94.7(3) ?
C34 C35 C36 C38 4.3(5) ?
C34 C35 C36 C37 -178.4(2) ?

loop_
_cod_related_entry_id
_cod_related_entry_database
_cod_related_entry_code
1 ChemSpider 30655183
